data_7221137
loop_
_publ_author_name
'Yan, Feng'
'Zhuang, Xiao-Mei'
'Lu, Tong-Bu'

_publ_section_title
;
 Synthesis and structures of dinuclear cryptates with Zn(ii), Cd(ii) and
 Hg(ii): tuning the cascade binding mode with metal ions
;
_journal_issue 30
_journal_name_full CrystEngComm
_journal_page_first 5832
_journal_paper_doi 10.1039/C5CE00817D
_journal_volume 17
_journal_year 2015
_chemical_formula_moiety 'C36 H54 Br N8 Zn2, 3(Cl O4), 3(C2 H3 N), 2(H2 O)'
_chemical_formula_sum 'C42 H67 Br Cl3 N11 O14 Zn2'
_chemical_formula_weight 1267.07
_chemical_name_systematic
; 
 ? 
;
_space_group_IT_number 2
_symmetry_cell_setting triclinic
_symmetry_space_group_name_Hall '-P 1'
_symmetry_space_group_name_H-M 'P -1'
_atom_sites_solution_hydrogens geom
_atom_sites_solution_primary direct
_atom_sites_solution_secondary difmap
_audit_creation_method SHELXL-97
_audit_update_record
;
2015-06-09 deposited with the CCDC.
2015-06-22 downloaded from the CCDC.
;
_cell_angle_alpha 87.470(6)
_cell_angle_beta 65.997(6)
_cell_angle_gamma 82.199(6)
_cell_formula_units_Z 2
_cell_length_a 13.253(4)
_cell_length_b 14.040(5)
_cell_length_c 15.795(5)
_cell_measurement_reflns_used 863
_cell_measurement_temperature 291(2)
_cell_measurement_theta_max 26.412
_cell_measurement_theta_min 2.381
_cell_volume 2659.8(15)
_computing_cell_refinement 'SAINT V.6.22'
_computing_data_collection 'SMART V.5.618'
_computing_data_reduction 'SAINT V.6.22'
_computing_molecular_graphics 'SHELXTL (Siemens, 1996)'
_computing_publication_material CIFTAB
_computing_structure_refinement 'SHELXL-97 (Sheldrick, 1997)'
_computing_structure_solution 'SHELXS-97 (Sheldrick, 1990)'
_diffrn_ambient_temperature 291(2)
_diffrn_detector_area_resol_mean '8.33 mm^-1^'
_diffrn_measured_fraction_theta_full 0.962
_diffrn_measured_fraction_theta_max 0.962
_diffrn_measurement_device_type 'Brucker SMART 1000'
_diffrn_measurement_method 'omega sacns'
_diffrn_radiation_monochromator graphite
_diffrn_radiation_source 'fine-focus sealed tube'
_diffrn_radiation_type MoK\a
_diffrn_radiation_wavelength 0.71073
_diffrn_reflns_av_R_equivalents 0.0201
_diffrn_reflns_av_sigmaI/netI 0.0559
_diffrn_reflns_limit_h_max 14
_diffrn_reflns_limit_h_min -16
_diffrn_reflns_limit_k_max 17
_diffrn_reflns_limit_k_min -17
_diffrn_reflns_limit_l_max 20
_diffrn_reflns_limit_l_min -17
_diffrn_reflns_number 15959
_diffrn_reflns_theta_full 27.05
_diffrn_reflns_theta_max 27.05
_diffrn_reflns_theta_min 1.41
_exptl_absorpt_coefficient_mu 1.876
_exptl_absorpt_correction_T_max 0.5207
_exptl_absorpt_correction_T_min 0.4662
_exptl_absorpt_correction_type multi-scan
_exptl_absorpt_process_details 'SADABS (Sheldrick, 1996)'
_exptl_crystal_colour colorless
_exptl_crystal_density_diffrn 1.582
_exptl_crystal_density_meas ?
_exptl_crystal_density_method 'not measured'
_exptl_crystal_description block
_exptl_crystal_F_000 1308
_exptl_crystal_size_max 0.48
_exptl_crystal_size_mid 0.43
_exptl_crystal_size_min 0.40
_refine_diff_density_max 0.965
_refine_diff_density_min -1.319
_refine_diff_density_rms 0.113
_refine_ls_extinction_method none
_refine_ls_goodness_of_fit_ref 1.033
_refine_ls_hydrogen_treatment mixed
_refine_ls_matrix_type full
_refine_ls_number_parameters 664
_refine_ls_number_reflns 11231
_refine_ls_number_restraints 5
_refine_ls_restrained_S_all 1.033
_refine_ls_R_factor_all 0.1004
_refine_ls_R_factor_gt 0.0554
_refine_ls_shift/su_max 0.001
_refine_ls_shift/su_mean 0.000
_refine_ls_structure_factor_coef Fsqd
_refine_ls_weighting_details 'calc w=1/[\s^2^(Fo^2^)+(0.0954P)^2^+3.0193P] where P=(Fo^2^+2Fc^2^)/3'
_refine_ls_weighting_scheme calc
_refine_ls_wR_factor_gt 0.1537
_refine_ls_wR_factor_ref 0.1823
_reflns_number_gt 6911
_reflns_number_total 11231
_reflns_threshold_expression >2sigma(I)
_cod_data_source_file c5ce00817d2.cif
_cod_data_source_block 2
_cod_depositor_comments
;
The following automatic conversions were performed:

'_symmetry_cell_setting' value 'Triclinic' changed to 'triclinic'
according to
/usr/data/users/saulius/crontab/automatic-downloads/rss-feeds/RSC/lib/dictionaries/cif_core.dic
dictionary named 'cif_core.dic' version 2.4.2 from 2011-04-26.

'_exptl_crystal_density_meas' value 'none' was changed to '?' - the
value is perceived as not measured.

Automatic conversion script
Id: cif_fix_values 3271 2015-04-21 07:52:19Z andrius 

 Adding full bibliography for 7221133--7221140.cif.
;
_cod_original_sg_symbol_H-M P-1
_cod_database_code 7221137

loop_
_symmetry_equiv_pos_as_xyz
'x, y, z'
'-x, -y, -z'

loop_
_atom_site_label
_atom_site_type_symbol
_atom_site_fract_x
_atom_site_fract_y
_atom_site_fract_z
_atom_site_U_iso_or_equiv
_atom_site_adp_type
_atom_site_occupancy
_atom_site_symmetry_multiplicity
_atom_site_calc_flag
_atom_site_refinement_flags
Br1 Br 0.20649(4) 0.72218(4) 0.24916(4) 0.04092(16) Uani 1 1 d .
Zn1 Zn 0.32619(4) 0.70837(4) 0.34354(4) 0.02786(15) Uani 1 1 d .
Zn2 Zn 0.08783(4) 0.73284(4) 0.15378(4) 0.02830(15) Uani 1 1 d .
N1 N 0.4341(3) 0.6975(3) 0.4253(3) 0.0349(10) Uani 1 1 d .
Cl2 Cl 0.23268(13) 0.55936(11) -0.25029(10) 0.0501(4) Uani 1 1 d .
N5 N -0.0183(4) 0.7451(3) 0.0706(3) 0.0365(10) Uani 1 1 d .
N7 N -0.0696(3) 0.7354(3) 0.2661(3) 0.0354(10) Uani 1 1 d .
H7A H -0.0696 0.7758 0.3097 0.042 Uiso 1 1 calc R
N8 N 0.1315(4) 0.8655(3) 0.0873(3) 0.0338(9) Uani 1 1 d .
H8B H 0.2068 0.8612 0.0670 0.041 Uiso 1 1 calc R
N2 N 0.4663(3) 0.7676(3) 0.2438(3) 0.0320(9) Uani 1 1 d .
H2C H 0.4381 0.8197 0.2203 0.038 Uiso 1 1 calc R
N3 N 0.3404(3) 0.5580(3) 0.3619(3) 0.0334(9) Uani 1 1 d .
H3C H 0.3531 0.5320 0.3062 0.040 Uiso 1 1 calc R
N4 N 0.2164(4) 0.7959(3) 0.4582(3) 0.0382(10) Uani 1 1 d .
H4A H 0.1474 0.7788 0.4732 0.046 Uiso 1 1 calc R
C4 C 0.4916(4) 0.6757(4) 0.1075(3) 0.0344(11) Uani 1 1 d .
N6 N 0.1561(3) 0.6041(3) 0.0751(3) 0.0350(10) Uani 1 1 d .
H6B H 0.1622 0.5579 0.1157 0.042 Uiso 1 1 calc R
C21 C 0.0612(4) 0.6067(4) 0.4607(3) 0.0375(12) Uani 1 1 d .
H21A H 0.0617 0.6335 0.5133 0.045 Uiso 1 1 calc R
C17 C 0.1363(5) 0.4896(4) 0.3392(4) 0.0420(13) Uani 1 1 d .
H17A H 0.1884 0.4373 0.3094 0.050 Uiso 1 1 calc R
C7 C 0.3539(4) 0.6222(4) 0.0272(3) 0.0369(12) Uani 1 1 d .
C16 C 0.1442(4) 0.5354(4) 0.4123(4) 0.0366(12) Uani 1 1 d .
C28 C 0.1696(5) 0.9334(3) 0.3735(4) 0.0398(12) Uani 1 1 d .
C5 C 0.4620(4) 0.5836(4) 0.1180(3) 0.0370(12) Uani 1 1 d .
H5A H 0.4892 0.5391 0.1515 0.044 Uiso 1 1 calc R
C31 C 0.1120(5) 0.9608(3) 0.2219(4) 0.0383(12) Uani 1 1 d .
C19 C -0.0262(4) 0.5989(4) 0.3546(4) 0.0373(12) Uani 1 1 d .
C9 C 0.4585(4) 0.7387(4) 0.0503(3) 0.0371(12) Uani 1 1 d .
H9A H 0.4820 0.7992 0.0386 0.045 Uiso 1 1 calc R
C33 C 0.0612(5) 0.9293(4) 0.3843(4) 0.0421(13) Uani 1 1 d .
H33A H 0.0074 0.9167 0.4422 0.050 Uiso 1 1 calc R
C3 C 0.5495(4) 0.7092(4) 0.1618(3) 0.0389(12) Uani 1 1 d .
H3A H 0.6061 0.7480 0.1230 0.047 Uiso 1 1 calc R
H3B H 0.5859 0.6543 0.1827 0.047 Uiso 1 1 calc R
C18 C 0.0522(5) 0.5209(4) 0.3107(4) 0.0409(13) Uani 1 1 d .
H18A H 0.0478 0.4896 0.2618 0.049 Uiso 1 1 calc R
C8 C 0.3907(4) 0.7115(4) 0.0106(3) 0.0374(12) Uani 1 1 d .
H8A H 0.3696 0.7541 -0.0278 0.045 Uiso 1 1 calc R
C6 C 0.3935(4) 0.5563(4) 0.0799(4) 0.0387(12) Uani 1 1 d .
H6A H 0.3735 0.4945 0.0890 0.046 Uiso 1 1 calc R
C20 C -0.0233(4) 0.6392(4) 0.4322(4) 0.0415(13) Uani 1 1 d .
H20A H -0.0783 0.6883 0.4652 0.050 Uiso 1 1 calc R
C29 C 0.2460(5) 0.9597(3) 0.2884(4) 0.0407(13) Uani 1 1 d .
H29A H 0.3170 0.9688 0.2819 0.049 Uiso 1 1 calc R
C24 C -0.1334(5) 0.7390(4) 0.1392(4) 0.0475(14) Uani 1 1 d .
H24A H -0.1463 0.6721 0.1480 0.057 Uiso 1 1 calc R
H24B H -0.1860 0.7725 0.1162 0.057 Uiso 1 1 calc R
C10 C 0.2693(4) 0.5980(4) -0.0045(4) 0.0411(13) Uani 1 1 d .
H10A H 0.2906 0.5335 -0.0307 0.049 Uiso 1 1 calc R
H10B H 0.2659 0.6422 -0.0526 0.049 Uiso 1 1 calc R
C32 C 0.0327(5) 0.9440(4) 0.3091(4) 0.0426(13) Uani 1 1 d .
H32A H -0.0406 0.9426 0.3172 0.051 Uiso 1 1 calc R
C30 C 0.2182(5) 0.9723(4) 0.2134(4) 0.0421(13) Uani 1 1 d .
H30A H 0.2709 0.9888 0.1564 0.051 Uiso 1 1 calc R
C11 C 0.0709(5) 0.5781(4) 0.0447(4) 0.0431(13) Uani 1 1 d .
H11A H 0.0103 0.5549 0.0971 0.052 Uiso 1 1 calc R
H11B H 0.1038 0.5270 -0.0016 0.052 Uiso 1 1 calc R
C25 C 0.3733(5) 0.7613(4) 0.5054(4) 0.0474(14) Uani 1 1 d .
H25A H 0.3936 0.8256 0.4896 0.057 Uiso 1 1 calc R
H25B H 0.3938 0.7390 0.5560 0.057 Uiso 1 1 calc R
C15 C 0.2462(4) 0.5111(4) 0.4324(4) 0.0425(13) Uani 1 1 d .
H15A H 0.2666 0.4419 0.4298 0.051 Uiso 1 1 calc R
H15B H 0.2309 0.5336 0.4941 0.051 Uiso 1 1 calc R
C2 C 0.5219(5) 0.8060(4) 0.2976(4) 0.0424(13) Uani 1 1 d .
H2A H 0.4757 0.8621 0.3333 0.051 Uiso 1 1 calc R
H2B H 0.5926 0.8254 0.2554 0.051 Uiso 1 1 calc R
C13 C 0.4472(5) 0.5957(4) 0.4493(4) 0.0443(13) Uani 1 1 d .
H13A H 0.3874 0.5845 0.5083 0.053 Uiso 1 1 calc R
H13B H 0.5172 0.5798 0.4559 0.053 Uiso 1 1 calc R
C35 C 0.1093(5) 0.8660(4) 0.0030(4) 0.0433(13) Uani 1 1 d .
H35A H 0.1642 0.8200 -0.0418 0.052 Uiso 1 1 calc R
H35B H 0.1157 0.9293 -0.0245 0.052 Uiso 1 1 calc R
C12 C 0.0265(5) 0.6646(4) 0.0047(4) 0.0473(14) Uani 1 1 d .
H12A H 0.0860 0.6836 -0.0512 0.057 Uiso 1 1 calc R
H12B H -0.0316 0.6479 -0.0122 0.057 Uiso 1 1 calc R
C1 C 0.5411(4) 0.7303(4) 0.3617(4) 0.0417(13) Uani 1 1 d .
H1A H 0.5913 0.6760 0.3256 0.050 Uiso 1 1 calc R
H1B H 0.5756 0.7563 0.3977 0.050 Uiso 1 1 calc R
C36 C -0.0058(5) 0.8405(4) 0.0258(4) 0.0459(14) Uani 1 1 d .
H36A H -0.0610 0.8890 0.0672 0.055 Uiso 1 1 calc R
H36B H -0.0182 0.8392 -0.0306 0.055 Uiso 1 1 calc R
O8 O 0.2717(6) 0.5296(5) -0.3424(4) 0.111(2) Uani 1 1 d .
C14 C 0.4453(4) 0.5311(4) 0.3754(4) 0.0420(13) Uani 1 1 d .
H14A H 0.5089 0.5379 0.3175 0.050 Uiso 1 1 calc R
H14B H 0.4503 0.4645 0.3941 0.050 Uiso 1 1 calc R
C26 C 0.2483(5) 0.7642(4) 0.5362(4) 0.0463(14) Uani 1 1 d .
H26A H 0.2270 0.7008 0.5561 0.056 Uiso 1 1 calc R
H26B H 0.2094 0.8083 0.5883 0.056 Uiso 1 1 calc R
C34 C 0.0860(5) 0.9596(4) 0.1388(4) 0.0437(13) Uani 1 1 d .
H34A H 0.1178 1.0113 0.0980 0.052 Uiso 1 1 calc R
H34B H 0.0059 0.9705 0.1579 0.052 Uiso 1 1 calc R
C22 C -0.1061(4) 0.6442(4) 0.3151(4) 0.0432(13) Uani 1 1 d .
H22A H -0.1796 0.6581 0.3646 0.052 Uiso 1 1 calc R
H22B H -0.1106 0.5997 0.2719 0.052 Uiso 1 1 calc R
C23 C -0.1523(5) 0.7832(4) 0.2313(4) 0.0470(14) Uani 1 1 d .
H23A H -0.1455 0.8513 0.2236 0.056 Uiso 1 1 calc R
H23B H -0.2270 0.7763 0.2762 0.056 Uiso 1 1 calc R
O7 O 0.1151(4) 0.5749(5) -0.2093(5) 0.112(2) Uani 1 1 d .
O6 O 0.2621(6) 0.4822(5) -0.2017(5) 0.119(2) Uani 1 1 d .
C27 C 0.2048(5) 0.9033(4) 0.4499(4) 0.0457(14) Uani 1 1 d .
H27A H 0.1500 0.9322 0.5079 0.055 Uiso 1 1 calc R
H27B H 0.2755 0.9256 0.4378 0.055 Uiso 1 1 calc R
O5 O 0.2742(6) 0.6419(5) -0.2389(5) 0.129(3) Uani 1 1 d .
Cl1 Cl 0.29668(15) 0.15562(15) 0.47119(13) 0.0727(5) Uani 1 1 d .
Cl3 Cl 0.63451(14) 0.97499(11) 0.08342(11) 0.0563(4) Uani 1 1 d .
O9 O 0.6466(4) 1.0647(4) 0.0416(4) 0.0876(17) Uani 1 1 d .
O10 O 0.5269(5) 0.9662(5) 0.1451(5) 0.119(3) Uani 1 1 d .
O1 O 0.2103(5) 0.1373(5) 0.5548(4) 0.126(3) Uani 1 1 d .
O11 O 0.7072(6) 0.9542(6) 0.1271(6) 0.136(3) Uani 1 1 d .
O2 O 0.3441(7) 0.2340(6) 0.4788(5) 0.141(3) Uani 1 1 d .
O3 O 0.3730(5) 0.0732(5) 0.4346(6) 0.141(3) Uani 1 1 d .
O4 O 0.2519(7) 0.1809(8) 0.4028(6) 0.171(4) Uani 1 1 d .
O12 O 0.6712(9) 0.9043(5) 0.0169(6) 0.176(4) Uani 1 1 d .
N10 N 0.2014(8) 0.3781(6) 0.0958(7) 0.122(3) Uani 1 1 d .
C40 C 0.2280(9) 0.3123(7) 0.1222(7) 0.098(3) Uani 1 1 d .
C39 C 0.2720(10) 0.2241(7) 0.1617(7) 0.123(4) Uani 1 1 d .
H39A H 0.2340 0.1711 0.1601 0.185 Uiso 1 1 calc R
H39B H 0.2595 0.2371 0.2246 0.185 Uiso 1 1 calc R
H39C H 0.3504 0.2083 0.1254 0.185 Uiso 1 1 calc R
N9 N 0.4208(7) 0.3758(5) 0.2348(5) 0.092(2) Uani 1 1 d .
C38 C 0.4709(8) 0.3083(6) 0.2394(5) 0.084(2) Uani 1 1 d .
N11 N 0.8173(8) 1.0891(8) 0.2453(8) 0.129(4) Uani 1 1 d .
C42 C 0.7396(10) 1.0585(8) 0.2889(9) 0.109(4) Uani 1 1 d .
C37 C 0.5407(4) 0.2168(3) 0.2468(3) 0.122(4) Uani 1 1 d .
H37A H 0.5129 0.1628 0.2326 0.183 Uiso 1 1 calc R
H37B H 0.5371 0.2112 0.3087 0.183 Uiso 1 1 calc R
H37C H 0.6166 0.2183 0.2039 0.183 Uiso 1 1 calc R
C41 C 0.6331(4) 1.0162(3) 0.3565(5) 0.138(4) Uani 1 1 d R
H41A H 0.6239 0.9608 0.3283 0.207 Uiso 1 1 d R
H41B H 0.5692 1.0638 0.3696 0.207 Uiso 1 1 d R
H41C H 0.6406 0.9980 0.4132 0.207 Uiso 1 1 d R
O1W O 0.0231(4) 0.1971(3) 0.3965(5) 0.0973(18) Uani 1 1 d RD
O2W O 0.9856(4) 1.2176(3) 0.2260(5) 0.139(3) Uani 1 1 d RD
H2WA H 0.954(7) 1.273(4) 0.219(8) 0.167 Uiso 1 1 d D
H1WA H 0.088(4) 0.189(9) 0.396(8) 0.16(5) Uiso 1 1 d D
H1WB H 0.021(9) 0.221(7) 0.347(4) 0.13(4) Uiso 1 1 d D
H2WB H 1.053(3) 1.218(7) 0.188(6) 0.155 Uiso 1 1 d D

loop_
_atom_site_aniso_label
_atom_site_aniso_U_11
_atom_site_aniso_U_22
_atom_site_aniso_U_33
_atom_site_aniso_U_23
_atom_site_aniso_U_13
_atom_site_aniso_U_12
Br1 0.0389(3) 0.0402(3) 0.0405(3) 0.0014(2) -0.0132(2) -0.0040(2)
Zn1 0.0267(3) 0.0300(3) 0.0258(3) 0.0038(2) -0.0097(2) -0.0043(2)
Zn2 0.0257(3) 0.0288(3) 0.0292(3) 0.0026(2) -0.0100(2) -0.0041(2)
N1 0.036(2) 0.040(2) 0.028(2) 0.0070(18) -0.0126(19) -0.0075(19)
Cl2 0.0475(9) 0.0541(9) 0.0465(8) 0.0017(7) -0.0149(7) -0.0129(7)
N5 0.035(2) 0.037(2) 0.037(2) 0.0056(19) -0.014(2) -0.0080(19)
N7 0.026(2) 0.040(2) 0.039(2) 0.0041(19) -0.0122(19) -0.0053(18)
N8 0.034(2) 0.031(2) 0.035(2) 0.0050(18) -0.0124(19) -0.0035(18)
N2 0.029(2) 0.037(2) 0.032(2) 0.0058(18) -0.0137(18) -0.0090(18)
N3 0.035(2) 0.034(2) 0.029(2) 0.0063(18) -0.0127(19) -0.0041(18)
N4 0.037(2) 0.040(2) 0.033(2) -0.0041(19) -0.010(2) -0.001(2)
C4 0.020(2) 0.047(3) 0.026(3) -0.003(2) -0.001(2) 0.002(2)
N6 0.038(2) 0.032(2) 0.033(2) -0.0019(18) -0.013(2) -0.0038(19)
C21 0.040(3) 0.044(3) 0.024(3) 0.006(2) -0.005(2) -0.018(2)
C17 0.044(3) 0.033(3) 0.046(3) 0.004(2) -0.014(3) -0.007(2)
C7 0.031(3) 0.044(3) 0.024(3) -0.009(2) -0.001(2) 0.003(2)
C16 0.039(3) 0.033(3) 0.039(3) 0.016(2) -0.015(2) -0.014(2)
C28 0.051(3) 0.025(2) 0.041(3) -0.009(2) -0.017(3) 0.001(2)
C5 0.028(3) 0.037(3) 0.032(3) 0.003(2) -0.003(2) 0.008(2)
C31 0.046(3) 0.024(2) 0.042(3) 0.000(2) -0.017(3) 0.002(2)
C19 0.032(3) 0.040(3) 0.038(3) 0.012(2) -0.009(2) -0.019(2)
C9 0.034(3) 0.042(3) 0.028(3) 0.007(2) -0.005(2) -0.006(2)
C33 0.043(3) 0.034(3) 0.038(3) -0.008(2) -0.008(3) 0.006(2)
C3 0.023(3) 0.057(3) 0.034(3) 0.003(2) -0.008(2) -0.005(2)
C18 0.046(3) 0.039(3) 0.038(3) 0.003(2) -0.015(3) -0.018(3)
C8 0.033(3) 0.048(3) 0.024(2) 0.005(2) -0.005(2) 0.000(2)
C6 0.034(3) 0.032(3) 0.038(3) -0.007(2) -0.003(2) 0.002(2)
C20 0.034(3) 0.041(3) 0.040(3) 0.007(2) -0.005(2) -0.008(2)
C29 0.043(3) 0.026(3) 0.053(3) -0.002(2) -0.019(3) -0.006(2)
C24 0.034(3) 0.057(4) 0.058(4) 0.011(3) -0.026(3) -0.010(3)
C10 0.038(3) 0.047(3) 0.034(3) -0.009(2) -0.009(2) -0.004(2)
C32 0.036(3) 0.030(3) 0.052(3) -0.005(2) -0.011(3) 0.006(2)
C30 0.047(3) 0.027(3) 0.045(3) 0.005(2) -0.011(3) -0.005(2)
C11 0.042(3) 0.041(3) 0.054(3) -0.004(3) -0.025(3) -0.014(3)
C25 0.052(4) 0.058(4) 0.040(3) 0.004(3) -0.027(3) -0.009(3)
C15 0.043(3) 0.042(3) 0.039(3) 0.015(2) -0.014(3) -0.011(3)
C2 0.040(3) 0.048(3) 0.046(3) 0.011(3) -0.020(3) -0.021(3)
C13 0.043(3) 0.053(3) 0.040(3) 0.015(3) -0.021(3) -0.006(3)
C35 0.048(3) 0.045(3) 0.037(3) 0.013(2) -0.016(3) -0.015(3)
C12 0.049(4) 0.058(4) 0.045(3) 0.004(3) -0.026(3) -0.016(3)
C1 0.035(3) 0.055(3) 0.043(3) 0.007(3) -0.022(3) -0.016(3)
C36 0.053(4) 0.045(3) 0.043(3) 0.008(3) -0.026(3) -0.001(3)
O8 0.121(5) 0.142(6) 0.048(3) -0.001(3) -0.006(3) -0.036(4)
C14 0.038(3) 0.041(3) 0.046(3) 0.011(2) -0.018(3) -0.001(2)
C26 0.055(4) 0.054(3) 0.027(3) 0.000(2) -0.015(3) -0.002(3)
C34 0.050(3) 0.030(3) 0.049(3) 0.007(2) -0.019(3) 0.000(2)
C22 0.030(3) 0.050(3) 0.051(3) 0.018(3) -0.015(3) -0.017(2)
C23 0.029(3) 0.049(3) 0.055(4) 0.009(3) -0.012(3) 0.001(2)
O7 0.051(3) 0.118(5) 0.138(6) -0.047(4) -0.006(3) -0.010(3)
O6 0.152(6) 0.100(5) 0.110(5) 0.039(4) -0.066(5) -0.004(4)
C27 0.058(4) 0.036(3) 0.044(3) -0.013(2) -0.022(3) 0.001(3)
O5 0.142(6) 0.096(5) 0.175(7) 0.006(5) -0.073(5) -0.068(5)
Cl1 0.0515(10) 0.0888(13) 0.0643(11) -0.0177(10) -0.0082(9) -0.0073(9)
Cl3 0.0632(10) 0.0477(9) 0.0536(9) 0.0148(7) -0.0158(8) -0.0224(8)
O9 0.077(4) 0.062(3) 0.104(4) 0.040(3) -0.016(3) -0.023(3)
O10 0.060(4) 0.124(5) 0.141(6) 0.080(4) -0.010(4) -0.025(3)
O1 0.088(5) 0.118(5) 0.095(5) 0.008(4) 0.033(4) 0.006(4)
O11 0.115(6) 0.149(7) 0.162(7) 0.065(6) -0.075(5) -0.034(5)
O2 0.152(7) 0.162(7) 0.120(6) -0.025(5) -0.046(5) -0.084(6)
O3 0.073(4) 0.115(5) 0.171(7) -0.008(5) 0.007(4) 0.018(4)
O4 0.133(7) 0.272(12) 0.127(7) -0.026(7) -0.077(6) -0.001(7)
O12 0.274(12) 0.093(5) 0.121(6) -0.017(5) -0.026(7) -0.061(6)
N10 0.126(7) 0.063(5) 0.179(9) 0.024(5) -0.066(7) -0.012(5)
C40 0.113(8) 0.059(5) 0.093(7) -0.004(5) -0.012(6) -0.013(5)
C39 0.164(11) 0.080(7) 0.098(7) -0.003(6) -0.024(7) -0.020(7)
N9 0.109(6) 0.060(4) 0.086(5) -0.001(4) -0.027(4) 0.013(4)
C38 0.102(7) 0.068(5) 0.059(5) -0.001(4) -0.012(5) -0.003(5)
N11 0.088(7) 0.144(9) 0.153(9) -0.020(7) -0.052(7) 0.014(6)
C42 0.091(8) 0.095(7) 0.154(11) -0.054(7) -0.069(8) 0.024(6)
C37 0.133(9) 0.080(6) 0.096(7) 0.021(5) -0.001(6) 0.019(6)
C41 0.105(9) 0.121(9) 0.188(13) 0.000(9) -0.062(9) -0.007(7)
O1W 0.073(4) 0.114(5) 0.084(5) -0.023(4) -0.011(4) -0.004(4)
O2W 0.126(7) 0.153(7) 0.117(6) 0.015(5) -0.041(5) 0.021(5)

loop_
_atom_type_symbol
_atom_type_description
_atom_type_scat_dispersion_real
_atom_type_scat_dispersion_imag
_atom_type_scat_source
C C 0.0033 0.0016 'International Tables Vol C Tables 4.2.6.8 and 6.1.1.4'
H H 0.0000 0.0000 'International Tables Vol C Tables 4.2.6.8 and 6.1.1.4'
N N 0.0061 0.0033 'International Tables Vol C Tables 4.2.6.8 and 6.1.1.4'
O O 0.0106 0.0060 'International Tables Vol C Tables 4.2.6.8 and 6.1.1.4'
Cl Cl 0.1484 0.1585 'International Tables Vol C Tables 4.2.6.8 and 6.1.1.4'
Zn Zn 0.2839 1.4301 'International Tables Vol C Tables 4.2.6.8 and 6.1.1.4'
Br Br -0.2901 2.4595 'International Tables Vol C Tables 4.2.6.8 and 6.1.1.4'

loop_
_geom_angle_atom_site_label_1
_geom_angle_atom_site_label_2
_geom_angle_atom_site_label_3
_geom_angle
Zn1 Br1 Zn2 178.97(3)
N3 Zn1 N4 117.76(16)
N3 Zn1 N2 118.06(16)
N4 Zn1 N2 117.83(17)
N3 Zn1 N1 81.62(15)
N4 Zn1 N1 81.81(16)
N2 Zn1 N1 81.27(15)
N3 Zn1 Br1 98.94(11)
N4 Zn1 Br1 98.54(12)
N2 Zn1 Br1 97.83(11)
N1 Zn1 Br1 179.09(10)
N6 Zn2 N7 117.68(16)
N6 Zn2 N8 118.52(16)
N7 Zn2 N8 117.43(16)
N6 Zn2 N5 81.16(16)
N7 Zn2 N5 82.04(16)
N8 Zn2 N5 81.44(15)
N6 Zn2 Br1 99.90(12)
N7 Zn2 Br1 97.56(12)
N8 Zn2 Br1 97.89(11)
N5 Zn2 Br1 178.93(11)
C25 N1 C13 113.8(4)
C25 N1 C1 112.6(4)
C13 N1 C1 112.6(4)
C25 N1 Zn1 105.6(3)
C13 N1 Zn1 105.7(3)
C1 N1 Zn1 105.7(3)
O8 Cl2 O5 113.5(4)
O8 Cl2 O6 107.1(4)
O5 Cl2 O6 110.6(5)
O8 Cl2 O7 110.9(4)
O5 Cl2 O7 109.3(4)
O6 Cl2 O7 105.0(4)
C12 N5 C24 113.2(4)
C12 N5 C36 113.5(4)
C24 N5 C36 112.3(4)
C12 N5 Zn2 105.8(3)
C24 N5 Zn2 105.5(3)
C36 N5 Zn2 105.6(3)
C23 N7 C22 110.8(4)
C23 N7 Zn2 106.0(3)
C22 N7 Zn2 120.1(3)
C23 N7 H7A 106.4
C22 N7 H7A 106.4
Zn2 N7 H7A 106.4
C35 N8 C34 111.1(4)
C35 N8 Zn2 106.1(3)
C34 N8 Zn2 121.4(3)
C35 N8 H8B 105.7
C34 N8 H8B 105.7
Zn2 N8 H8B 105.7
C2 N2 C3 111.0(4)
C2 N2 Zn1 105.8(3)
C3 N2 Zn1 121.0(3)
C2 N2 H2C 106.0
C3 N2 H2C 106.0
Zn1 N2 H2C 106.0
C14 N3 C15 111.4(4)
C14 N3 Zn1 106.1(3)
C15 N3 Zn1 121.2(3)
C14 N3 H3C 105.7
C15 N3 H3C 105.7
Zn1 N3 H3C 105.7
C26 N4 C27 111.4(4)
C26 N4 Zn1 105.5(3)
C27 N4 Zn1 120.2(3)
C26 N4 H4A 106.3
C27 N4 H4A 106.3
Zn1 N4 H4A 106.3
C5 C4 C9 118.5(5)
C5 C4 C3 120.9(5)
C9 C4 C3 120.5(5)
C11 N6 C10 111.2(4)
C11 N6 Zn2 107.0(3)
C10 N6 Zn2 119.7(3)
C11 N6 H6B 106.0
C10 N6 H6B 106.0
Zn2 N6 H6B 106.0
C16 C21 C20 120.9(5)
C16 C21 H21A 119.6
C20 C21 H21A 119.6
C18 C17 C16 120.7(5)
C18 C17 H17A 119.7
C16 C17 H17A 119.7
C8 C7 C6 118.5(5)
C8 C7 C10 121.1(5)
C6 C7 C10 120.3(5)
C21 C16 C17 118.7(5)
C21 C16 C15 121.3(5)
C17 C16 C15 119.8(5)
C29 C28 C33 118.8(5)
C29 C28 C27 120.8(5)
C33 C28 C27 120.3(5)
C6 C5 C4 121.6(5)
C6 C5 H5A 119.2
C4 C5 H5A 119.2
C32 C31 C30 118.3(5)
C32 C31 C34 120.6(5)
C30 C31 C34 121.0(5)
C20 C19 C18 118.7(5)
C20 C19 C22 120.1(5)
C18 C19 C22 121.0(5)
C8 C9 C4 120.2(5)
C8 C9 H9A 119.9
C4 C9 H9A 119.9
C28 C33 C32 120.1(5)
C28 C33 H33A 119.9
C32 C33 H33A 119.9
C4 C3 N2 109.4(4)
C4 C3 H3A 109.8
N2 C3 H3A 109.8
C4 C3 H3B 109.8
N2 C3 H3B 109.8
H3A C3 H3B 108.2
C17 C18 C19 120.3(5)
C17 C18 H18A 119.9
C19 C18 H18A 119.9
C7 C8 C9 121.2(5)
C7 C8 H8A 119.4
C9 C8 H8A 119.4
C5 C6 C7 119.8(5)
C5 C6 H6A 120.1
C7 C6 H6A 120.1
C21 C20 C19 120.3(5)
C21 C20 H20A 119.8
C19 C20 H20A 119.8
C30 C29 C28 120.8(5)
C30 C29 H29A 119.6
C28 C29 H29A 119.6
N5 C24 C23 110.6(4)
N5 C24 H24A 109.5
C23 C24 H24A 109.5
N5 C24 H24B 109.5
C23 C24 H24B 109.5
H24A C24 H24B 108.1
C7 C10 N6 110.6(4)
C7 C10 H10A 109.5
N6 C10 H10A 109.5
C7 C10 H10B 109.5
N6 C10 H10B 109.5
H10A C10 H10B 108.1
C31 C32 C33 120.9(5)
C31 C32 H32A 119.5
C33 C32 H32A 119.5
C29 C30 C31 120.6(5)
C29 C30 H30A 119.7
C31 C30 H30A 119.7
N6 C11 C12 109.8(4)
N6 C11 H11A 109.7
C12 C11 H11A 109.7
N6 C11 H11B 109.7
C12 C11 H11B 109.7
H11A C11 H11B 108.2
N1 C25 C26 110.9(4)
N1 C25 H25A 109.5
C26 C25 H25A 109.5
N1 C25 H25B 109.5
C26 C25 H25B 109.5
H25A C25 H25B 108.1
C16 C15 N3 109.4(4)
C16 C15 H15A 109.8
N3 C15 H15A 109.8
C16 C15 H15B 109.8
N3 C15 H15B 109.8
H15A C15 H15B 108.2
N2 C2 C1 109.9(4)
N2 C2 H2A 109.7
C1 C2 H2A 109.7
N2 C2 H2B 109.7
C1 C2 H2B 109.7
H2A C2 H2B 108.2
N1 C13 C14 111.2(4)
N1 C13 H13A 109.4
C14 C13 H13A 109.4
N1 C13 H13B 109.4
C14 C13 H13B 109.4
H13A C13 H13B 108.0
N8 C35 C36 110.6(4)
N8 C35 H35A 109.5
C36 C35 H35A 109.5
N8 C35 H35B 109.5
C36 C35 H35B 109.5
H35A C35 H35B 108.1
N5 C12 C11 111.5(4)
N5 C12 H12A 109.3
C11 C12 H12A 109.3
N5 C12 H12B 109.3
C11 C12 H12B 109.3
H12A C12 H12B 108.0
N1 C1 C2 110.7(4)
N1 C1 H1A 109.5
C2 C1 H1A 109.5
N1 C1 H1B 109.5
C2 C1 H1B 109.5
H1A C1 H1B 108.1
N5 C36 C35 110.3(4)
N5 C36 H36A 109.6
C35 C36 H36A 109.6
N5 C36 H36B 109.6
C35 C36 H36B 109.6
H36A C36 H36B 108.1
N3 C14 C13 109.7(4)
N3 C14 H14A 109.7
C13 C14 H14A 109.7
N3 C14 H14B 109.7
C13 C14 H14B 109.7
H14A C14 H14B 108.2
N4 C26 C25 109.9(4)
N4 C26 H26A 109.7
C25 C26 H26A 109.7
N4 C26 H26B 109.7
C25 C26 H26B 109.7
H26A C26 H26B 108.2
C31 C34 N8 111.3(4)
C31 C34 H34A 109.4
N8 C34 H34A 109.4
C31 C34 H34B 109.4
N8 C34 H34B 109.4
H34A C34 H34B 108.0
C19 C22 N7 110.8(4)
C19 C22 H22A 109.5
N7 C22 H22A 109.5
C19 C22 H22B 109.5
N7 C22 H22B 109.5
H22A C22 H22B 108.1
N7 C23 C24 110.5(5)
N7 C23 H23A 109.6
C24 C23 H23A 109.6
N7 C23 H23B 109.6
C24 C23 H23B 109.6
H23A C23 H23B 108.1
C28 C27 N4 110.5(4)
C28 C27 H27A 109.6
N4 C27 H27A 109.6
C28 C27 H27B 109.6
N4 C27 H27B 109.6
H27A C27 H27B 108.1
O2 Cl1 O1 111.2(5)
O2 Cl1 O3 114.2(5)
O1 Cl1 O3 111.8(4)
O2 Cl1 O4 105.5(6)
O1 Cl1 O4 109.1(5)
O3 Cl1 O4 104.4(5)
O12 Cl3 O10 110.0(5)
O12 Cl3 O11 102.4(6)
O10 Cl3 O11 110.1(4)
O12 Cl3 O9 109.8(4)
O10 Cl3 O9 113.6(4)
O11 Cl3 O9 110.5(4)
N10 C40 C39 175.0(12)
C40 C39 H39A 109.5
C40 C39 H39B 109.5
H39A C39 H39B 109.5
C40 C39 H39C 109.5
H39A C39 H39C 109.5
H39B C39 H39C 109.5
N9 C38 C37 178.7(10)
N11 C42 C41 175.6(13)
C38 C37 H37A 109.5
C38 C37 H37B 109.5
H37A C37 H37B 109.5
C38 C37 H37C 109.5
H37A C37 H37C 109.5
H37B C37 H37C 109.5
C42 C41 H41A 109.3
C42 C41 H41B 109.5
H41A C41 H41B 109.5
C42 C41 H41C 109.6
H41A C41 H41C 109.4
H41B C41 H41C 109.5
H1WA O1W H1WB 113(10)
H2WA O2W H2WB 102.4(16)

loop_
_geom_bond_atom_site_label_1
_geom_bond_atom_site_label_2
_geom_bond_distance
Br1 Zn1 2.5675(10)
Br1 Zn2 2.5707(10)
Zn1 N3 2.112(4)
Zn1 N4 2.115(4)
Zn1 N2 2.132(4)
Zn1 N1 2.273(4)
Zn2 N6 2.113(4)
Zn2 N7 2.116(4)
Zn2 N8 2.129(4)
Zn2 N5 2.270(4)
N1 C25 1.458(7)
N1 C13 1.468(6)
N1 C1 1.486(6)
Cl2 O8 1.394(6)
Cl2 O5 1.396(6)
Cl2 O6 1.404(6)
Cl2 O7 1.412(5)
N5 C12 1.461(7)
N5 C24 1.481(7)
N5 C36 1.485(6)
N7 C23 1.487(7)
N7 C22 1.500(6)
N7 H7A 0.9100
N8 C35 1.475(6)
N8 C34 1.500(7)
N8 H8B 0.9100
N2 C2 1.487(6)
N2 C3 1.501(6)
N2 H2C 0.9100
N3 C14 1.487(6)
N3 C15 1.503(6)
N3 H3C 0.9100
N4 C26 1.491(7)
N4 C27 1.499(7)
N4 H4A 0.9100
C4 C5 1.386(7)
C4 C9 1.392(7)
C4 C3 1.489(7)
N6 C11 1.487(6)
N6 C10 1.510(7)
N6 H6B 0.9100
C21 C16 1.371(7)
C21 C20 1.385(8)
C21 H21A 0.9300
C17 C18 1.378(8)
C17 C16 1.393(7)
C17 H17A 0.9300
C7 C8 1.383(7)
C7 C6 1.408(7)
C7 C10 1.483(7)
C16 C15 1.502(7)
C28 C29 1.385(7)
C28 C33 1.385(8)
C28 C27 1.488(8)
C5 C6 1.375(7)
C5 H5A 0.9300
C31 C32 1.384(7)
C31 C30 1.390(8)
C31 C34 1.486(8)
C19 C20 1.389(8)
C19 C18 1.391(8)
C19 C22 1.494(7)
C9 C8 1.384(7)
C9 H9A 0.9300
C33 C32 1.385(8)
C33 H33A 0.9300
C3 H3A 0.9700
C3 H3B 0.9700
C18 H18A 0.9300
C8 H8A 0.9300
C6 H6A 0.9300
C20 H20A 0.9300
C29 C30 1.376(8)
C29 H29A 0.9300
C24 C23 1.518(8)
C24 H24A 0.9700
C24 H24B 0.9700
C10 H10A 0.9700
C10 H10B 0.9700
C32 H32A 0.9300
C30 H30A 0.9300
C11 C12 1.503(8)
C11 H11A 0.9700
C11 H11B 0.9700
C25 C26 1.520(8)
C25 H25A 0.9700
C25 H25B 0.9700
C15 H15A 0.9700
C15 H15B 0.9700
C2 C1 1.504(7)
C2 H2A 0.9700
C2 H2B 0.9700
C13 C14 1.520(8)
C13 H13A 0.9700
C13 H13B 0.9700
C35 C36 1.508(8)
C35 H35A 0.9700
C35 H35B 0.9700
C12 H12A 0.9700
C12 H12B 0.9700
C1 H1A 0.9700
C1 H1B 0.9700
C36 H36A 0.9700
C36 H36B 0.9700
C14 H14A 0.9700
C14 H14B 0.9700
C26 H26A 0.9700
C26 H26B 0.9700
C34 H34A 0.9700
C34 H34B 0.9700
C22 H22A 0.9700
C22 H22B 0.9700
C23 H23A 0.9700
C23 H23B 0.9700
C27 H27A 0.9700
C27 H27B 0.9700
Cl1 O2 1.371(6)
Cl1 O1 1.393(6)
Cl1 O3 1.401(7)
Cl1 O4 1.440(8)
Cl3 O12 1.368(7)
Cl3 O10 1.380(5)
Cl3 O11 1.392(7)
Cl3 O9 1.395(5)
N10 C40 1.072(11)
C40 C39 1.515(14)
C39 H39A 0.9600
C39 H39B 0.9600
C39 H39C 0.9600
N9 C38 1.099(10)
C38 C37 1.507(10)
N11 C42 1.113(13)
C42 C41 1.558(15)
C37 H37A 0.9600
C37 H37B 0.9600
C37 H37C 0.9600
C41 H41A 0.9599
C41 H41B 0.9600
C41 H41C 0.9597
O1W H1WA 0.850(10)
O1W H1WB 0.854(10)
O2W H2WA 0.853(10)
O2W H2WB 0.854(10)

loop_
_geom_hbond_atom_site_label_D
_geom_hbond_atom_site_label_H
_geom_hbond_atom_site_label_A
_geom_hbond_distance_DH
_geom_hbond_distance_HA
_geom_hbond_distance_DA
_geom_hbond_angle_DHA
_geom_hbond_site_symmetry_A
O1W H1WB O2W 0.854(10) 2.14(5) 2.925 152(10) 1_445
O1W H1WA O4 0.850(10) 2.205(18) 3.053(9) 175(12) .
O2W H2WA O7 0.853(10) 2.24(2) 3.083(8) 172(12) 2_675
